data_4023930
loop_
_publ_author_name
'Mingji Dai'
'Isaac J. Krauss'
'Samuel J. Danishefsky'

_publ_section_title
;
 Total Synthesis of Spirotenuipesines A and B
;
_journal_name_full 'Journal of Organic Chemistry'
_journal_page_first 9576
_journal_page_last 9583
_journal_paper_doi 10.1021/jo8016814
_journal_volume 73
_journal_year 2008
_chemical_formula_sum 'C15 H22 O4'
_chemical_formula_weight 266.33
_chemical_name_systematic
; 
 ? 
;
_space_group_IT_number 2
_symmetry_cell_setting triclinic
_symmetry_space_group_name_Hall '-P 1'
_symmetry_space_group_name_H-M 'P -1'
_atom_sites_solution_hydrogens geom
_atom_sites_solution_primary direct
_atom_sites_solution_secondary difmap
_audit_creation_method SHELXL-97
_cell_angle_alpha 68.292(4)
_cell_angle_beta 82.567(4)
_cell_angle_gamma 77.468(3)
_cell_formula_units_Z 4
_cell_length_a 10.500(2)
_cell_length_b 10.555(2)
_cell_length_c 13.766(3)
_cell_measurement_reflns_used 1642
_cell_measurement_temperature 243(2)
_cell_measurement_theta_max 22.59
_cell_measurement_theta_min 2.48
_cell_volume 1381.6(4)
_computing_cell_refinement 'Bruker SMART'
_computing_data_collection 'Bruker SMART'
_computing_data_reduction 'Bruker SAINT'
_computing_molecular_graphics 'Bruker SHELXTL'
_computing_publication_material 'Bruker SHELXTL'
_computing_structure_refinement 'SHELXL-97 (Sheldrick, 1997)'
_computing_structure_solution 'SHELXS-97 (Sheldrick, 1990)'
_diffrn_ambient_temperature 243(2)
_diffrn_measured_fraction_theta_full 0.991
_diffrn_measured_fraction_theta_max 0.991
_diffrn_measurement_device_type 'CCD area detector'
_diffrn_measurement_method 'phi and omega scans'
_diffrn_radiation_monochromator graphite
_diffrn_radiation_source 'fine-focus sealed tube'
_diffrn_radiation_type MoK\a
_diffrn_radiation_wavelength 0.71073
_diffrn_reflns_av_R_equivalents 0.0529
_diffrn_reflns_av_sigmaI/netI 0.1260
_diffrn_reflns_limit_h_max 12
_diffrn_reflns_limit_h_min -13
_diffrn_reflns_limit_k_max 11
_diffrn_reflns_limit_k_min -13
_diffrn_reflns_limit_l_max 17
_diffrn_reflns_limit_l_min -13
_diffrn_reflns_number 9101
_diffrn_reflns_theta_full 26.37
_diffrn_reflns_theta_max 26.37
_diffrn_reflns_theta_min 1.59
_exptl_absorpt_coefficient_mu 0.092
_exptl_absorpt_correction_T_max 0.9982
_exptl_absorpt_correction_T_min 0.9864
_exptl_absorpt_correction_type empirical
_exptl_absorpt_process_details sadabs
_exptl_crystal_colour colorless
_exptl_crystal_density_diffrn 1.280
_exptl_crystal_density_method 'not measured'
_exptl_crystal_description plate
_exptl_crystal_F_000 576
_exptl_crystal_size_max 0.15
_exptl_crystal_size_mid 0.15
_exptl_crystal_size_min 0.02
_refine_diff_density_max 0.526
_refine_diff_density_min -0.330
_refine_diff_density_rms 0.070
_refine_ls_extinction_coef 0.010(2)
_refine_ls_extinction_expression Fc^*^=kFc[1+0.001xFc^2^\l^3^/sin(2\q)]^-1/4^
_refine_ls_extinction_method SHELXL
_refine_ls_goodness_of_fit_ref 1.020
_refine_ls_hydrogen_treatment constr
_refine_ls_matrix_type full
_refine_ls_number_parameters 364
_refine_ls_number_reflns 5592
_refine_ls_number_restraints 6
_refine_ls_restrained_S_all 1.022
_refine_ls_R_factor_all 0.1674
_refine_ls_R_factor_gt 0.0723
_refine_ls_shift/su_max 0.000
_refine_ls_shift/su_mean 0.000
_refine_ls_structure_factor_coef Fsqd
_refine_ls_weighting_details 'calc w=1/[\s^2^(Fo^2^)+(0.0901P)^2^+0.0000P] where P=(Fo^2^+2Fc^2^)/3'
_refine_ls_weighting_scheme calc
_refine_ls_wR_factor_gt 0.1622
_refine_ls_wR_factor_ref 0.2054
_reflns_number_gt 2643
_reflns_number_total 5592
_reflns_threshold_expression >2sigma(I)
_cod_data_source_file jo8016814_si_003.cif
_cod_data_source_block mdnps10
_cod_depositor_comments
;
The following automatic conversions were performed:
'_symmetry_cell_setting' value 'Triclinic' changed to 'triclinic'
according to '/home/saulius/struct/CIF-dictionaries/cif_core.dic'
dictionary named 'cif_core.dic' version 2.4.1 from 2010-06-29.

Automatic conversion script
Id: cif_fix_enum 1527 2010-12-29 10:47:43Z saulius 
;
_cod_database_code 4023930

loop_
_symmetry_equiv_pos_as_xyz
'x, y, z'
'-x, -y, -z'

loop_
_atom_site_label
_atom_site_type_symbol
_atom_site_fract_x
_atom_site_fract_y
_atom_site_fract_z
_atom_site_U_iso_or_equiv
_atom_site_adp_type
_atom_site_occupancy
_atom_site_symmetry_multiplicity
_atom_site_calc_flag
_atom_site_refinement_flags
_atom_site_disorder_assembly
_atom_site_disorder_group
O1 O 0.9332(2) 0.2818(2) 0.03337(18) 0.0340(6) Uani 1 1 d . A .
O2 O 0.9644(2) 0.2218(2) 0.21137(19) 0.0415(7) Uani 1 1 d . A .
O3 O 0.8202(3) 0.8266(3) 0.0442(2) 0.0519(8) Uani 1 1 d . . .
H3A H 0.7707 0.9029 0.0327 0.078 Uiso 1 1 calc R . .
C2 C 0.8852(4) 0.0672(4) 0.1480(3) 0.0409(10) Uani 1 1 d . A .
H2A H 0.8318 -0.0042 0.1637 0.049 Uiso 1 1 calc R . .
H2B H 0.9745 0.0327 0.1263 0.049 Uiso 1 1 calc R . .
C4 C 0.7391(4) 0.1825(4) 0.2446(3) 0.0408(10) Uani 1 1 d . A .
H4B H 0.7217 0.2311 0.2947 0.049 Uiso 1 1 calc R . .
H4C H 0.6819 0.1140 0.2631 0.049 Uiso 1 1 calc R . .
C5 C 0.7236(3) 0.2848(3) 0.1306(2) 0.0274(8) Uani 1 1 d . A .
C6 C 0.7901(3) 0.4090(3) 0.1191(2) 0.0274(8) Uani 1 1 d . A .
C7 C 0.7606(4) 0.4672(4) 0.2079(3) 0.0397(10) Uani 1 1 d . . .
H7A H 0.8032 0.3996 0.2707 0.048 Uiso 1 1 calc R . .
H7B H 0.6662 0.4819 0.2245 0.048 Uiso 1 1 calc R . .
C8 C 0.8087(4) 0.6045(4) 0.1781(3) 0.0443(11) Uani 1 1 d . . .
H8A H 0.7920 0.6359 0.2380 0.053 Uiso 1 1 calc R . .
H8B H 0.9034 0.5889 0.1625 0.053 Uiso 1 1 calc R . .
C9 C 0.7441(4) 0.7166(4) 0.0851(3) 0.0401(10) Uani 1 1 d . . .
C10 C 0.7391(3) 0.6588(4) 0.0023(3) 0.0365(9) Uani 1 1 d . . .
H10A H 0.7182 0.7222 -0.0650 0.044 Uiso 1 1 calc R . .
C11 C 0.7619(3) 0.5250(3) 0.0161(3) 0.0288(8) Uani 1 1 d . . .
H11A H 0.7604 0.5007 -0.0429 0.035 Uiso 1 1 calc R . .
C12 C 0.8253(3) 0.2038(3) 0.0670(3) 0.0296(9) Uani 1 1 d . . .
C13 C 0.7823(4) 0.1923(4) -0.0293(3) 0.0418(11) Uani 0.827(6) 1 d PD A 1
H13A H 0.7438 0.2849 -0.0757 0.050 Uiso 0.827(6) 1 calc PR A 1
H13B H 0.8591 0.1571 -0.0670 0.050 Uiso 0.827(6) 1 calc PR A 1
O4 O 0.6915(3) 0.1050(3) -0.0063(3) 0.0524(12) Uani 0.827(6) 1 d PD A 1
H4A H 0.7304 0.0235 0.0083 0.079 Uiso 0.827(6) 1 calc PR A 1
C13A C 0.7823(4) 0.1923(4) -0.0293(3) 0.0418(11) Uani 0.17 1 d PD A 2
H13C H 0.8581 0.1531 -0.0655 0.050 Uiso 0.173(6) 1 calc PR A 2
H13D H 0.7197 0.1290 -0.0083 0.050 Uiso 0.173(6) 1 calc PR A 2
O4A O 0.724(2) 0.3228(16) -0.0986(15) 0.096(9) Uani 0.173(6) 1 d PD A 2
H4AA H 0.7018 0.3134 -0.1510 0.145 Uiso 0.173(6) 1 calc PR A 2
C14 C 0.5829(4) 0.3256(4) 0.0983(3) 0.0395(10) Uani 1 1 d . . .
H14A H 0.5297 0.3737 0.1417 0.059 Uiso 1 1 calc R A .
H14B H 0.5496 0.2429 0.1072 0.059 Uiso 1 1 calc R . .
H14C H 0.5796 0.3861 0.0255 0.059 Uiso 1 1 calc R . .
C15 C 0.9315(3) 0.3327(3) 0.1157(3) 0.0323(9) Uani 1 1 d . . .
H15A H 0.9925 0.3986 0.0976 0.039 Uiso 1 1 calc R A .
C3 C 0.8823(4) 0.1159(4) 0.2392(3) 0.0407(10) Uani 1 1 d . . .
H3B H 0.9079 0.0379 0.3047 0.049 Uiso 1 1 calc R A .
C16 C 0.6075(4) 0.7854(5) 0.1137(4) 0.0669(14) Uani 1 1 d . . .
H16A H 0.5693 0.8556 0.0512 0.100 Uiso 1 1 calc R . .
H16B H 0.6143 0.8282 0.1638 0.100 Uiso 1 1 calc R . .
H16C H 0.5526 0.7158 0.1444 0.100 Uiso 1 1 calc R . .
O5 O 0.4097(2) 0.2339(2) 0.48894(18) 0.0343(6) Uani 1 1 d . B .
O6 O 0.2291(3) 0.1650(3) 0.59811(19) 0.0493(8) Uani 1 1 d . B .
O7 O 0.4011(3) -0.2275(3) 0.3789(2) 0.0596(9) Uani 1 1 d . . .
H7C H 0.3767 -0.2779 0.3536 0.089 Uiso 1 1 calc R . .
C102 C 0.2508(4) 0.4079(4) 0.5224(3) 0.0440(10) Uani 1 1 d . B .
H10B H 0.3099 0.3948 0.5763 0.053 Uiso 1 1 calc R . .
H10C H 0.2054 0.5046 0.4966 0.053 Uiso 1 1 calc R . .
C103 C 0.1566(4) 0.3075(4) 0.5610(3) 0.0491(11) Uani 1 1 d . . .
H10D H 0.0916 0.3276 0.6147 0.059 Uiso 1 1 calc R . .
C104 C 0.0944(4) 0.3346(4) 0.4596(3) 0.0465(11) Uani 1 1 d . . .
H10E H 0.0440 0.4290 0.4326 0.056 Uiso 1 1 calc R . .
H10F H 0.0381 0.2678 0.4686 0.056 Uiso 1 1 calc R . .
C105 C 0.2168(3) 0.3141(3) 0.3885(3) 0.0289(8) Uani 1 1 d . B .
C106 C 0.2682(3) 0.1545(3) 0.4212(3) 0.0275(8) Uani 1 1 d . B .
C107 C 0.1651(4) 0.0643(4) 0.4358(3) 0.0377(10) Uani 1 1 d . . .
H10G H 0.1087 0.0638 0.4984 0.045 Uiso 1 1 calc R . .
H10H H 0.1103 0.1041 0.3754 0.045 Uiso 1 1 calc R . .
C108 C 0.2295(4) -0.0838(4) 0.4469(3) 0.0420(10) Uani 1 1 d . . .
H10I H 0.1614 -0.1396 0.4602 0.050 Uiso 1 1 calc R . .
H10J H 0.2836 -0.1231 0.5078 0.050 Uiso 1 1 calc R . .
C109 C 0.3145(4) -0.0948(4) 0.3506(3) 0.0394(10) Uani 1 1 d . . .
C110 C 0.3960(4) 0.0160(4) 0.3141(3) 0.0407(10) Uani 1 1 d . . .
H11B H 0.4660 0.0089 0.2652 0.049 Uiso 1 1 calc R . .
C111 C 0.3767(4) 0.1232(4) 0.3457(3) 0.0353(9) Uani 1 1 d . . .
H11C H 0.4357 0.1850 0.3188 0.042 Uiso 1 1 calc R . .
C112 C 0.3219(4) 0.3616(3) 0.4337(3) 0.0315(9) Uani 1 1 d . . .
C113 C 0.4070(4) 0.4579(4) 0.3566(3) 0.0454(13) Uani 0.711(6) 1 d PD B 1
H11M H 0.4742 0.4686 0.3948 0.054 Uiso 0.711(6) 1 calc PR B 1
H11N H 0.4514 0.4153 0.3061 0.054 Uiso 0.711(6) 1 calc PR B 1
O8 O 0.3386(5) 0.5858(4) 0.3036(3) 0.0668(17) Uani 0.711(6) 1 d PD B 1
H8C H 0.3555 0.6438 0.3251 0.100 Uiso 0.711(6) 1 calc PR B 1
C11A C 0.4070(4) 0.4579(4) 0.3566(3) 0.0454(13) Uani 0.29 1 d PD B 2
H11D H 0.4577 0.4110 0.3107 0.054 Uiso 0.289(6) 1 calc PR B 2
H11E H 0.3502 0.5407 0.3128 0.054 Uiso 0.289(6) 1 calc PR B 2
O8A O 0.4899(9) 0.4983(10) 0.4009(8) 0.055(4) Uani 0.289(6) 1 d PD B 2
H8AA H 0.4637 0.5809 0.3946 0.082 Uiso 0.289(6) 1 calc PR B 2
C114 C 0.1924(4) 0.3862(4) 0.2719(3) 0.0472(11) Uani 1 1 d . . .
H11F H 0.1629 0.4849 0.2565 0.071 Uiso 1 1 calc R B .
H11G H 0.1260 0.3483 0.2541 0.071 Uiso 1 1 calc R . .
H11H H 0.2728 0.3709 0.2309 0.071 Uiso 1 1 calc R . .
C115 C 0.3260(4) 0.1350(4) 0.5227(3) 0.0365(9) Uani 1 1 d . . .
H11I H 0.3769 0.0399 0.5526 0.044 Uiso 1 1 calc R B .
C116 C 0.2340(4) -0.0858(5) 0.2635(4) 0.0620(13) Uani 1 1 d . . .
H11J H 0.2916 -0.0919 0.2036 0.093 Uiso 1 1 calc R . .
H11K H 0.1732 0.0019 0.2431 0.093 Uiso 1 1 calc R . .
H11L H 0.1859 -0.1616 0.2880 0.093 Uiso 1 1 calc R . .

loop_
_atom_site_aniso_label
_atom_site_aniso_U_11
_atom_site_aniso_U_22
_atom_site_aniso_U_33
_atom_site_aniso_U_23
_atom_site_aniso_U_13
_atom_site_aniso_U_12
O1 0.0326(15) 0.0370(14) 0.0347(14) -0.0152(12) 0.0098(11) -0.0132(12)
O2 0.0373(16) 0.0406(15) 0.0413(16) -0.0024(12) -0.0094(13) -0.0135(13)
O3 0.0517(19) 0.0325(15) 0.076(2) -0.0249(14) 0.0148(15) -0.0171(14)
C2 0.035(2) 0.033(2) 0.051(2) -0.0097(19) -0.0012(19) -0.0089(18)
C4 0.041(2) 0.041(2) 0.031(2) 0.0009(18) 0.0051(18) -0.018(2)
C5 0.027(2) 0.0287(19) 0.0248(18) -0.0049(15) 0.0010(15) -0.0106(16)
C6 0.032(2) 0.0276(19) 0.0220(17) -0.0075(15) 0.0032(16) -0.0086(16)
C7 0.049(3) 0.045(2) 0.028(2) -0.0143(17) 0.0091(18) -0.018(2)
C8 0.054(3) 0.052(3) 0.042(2) -0.030(2) 0.008(2) -0.021(2)
C9 0.034(2) 0.033(2) 0.057(3) -0.021(2) 0.010(2) -0.0111(18)
C10 0.033(2) 0.034(2) 0.036(2) -0.0049(17) -0.0002(17) -0.0079(18)
C11 0.031(2) 0.029(2) 0.0239(18) -0.0059(15) 0.0055(16) -0.0098(16)
C12 0.024(2) 0.030(2) 0.035(2) -0.0104(16) 0.0027(16) -0.0119(16)
C13 0.048(3) 0.035(2) 0.046(2) -0.0147(19) -0.007(2) -0.010(2)
O4 0.049(2) 0.040(2) 0.076(3) -0.0255(18) -0.0114(19) -0.0115(17)
C13A 0.048(3) 0.035(2) 0.046(2) -0.0147(19) -0.007(2) -0.010(2)
O4A 0.13(2) 0.087(17) 0.087(16) -0.044(13) -0.039(15) -0.016(15)
C14 0.032(2) 0.037(2) 0.045(2) -0.0081(18) 0.0005(18) -0.0089(18)
C15 0.033(2) 0.029(2) 0.034(2) -0.0074(16) -0.0010(17) -0.0124(17)
C3 0.041(2) 0.031(2) 0.040(2) 0.0046(17) -0.0060(19) -0.0125(19)
C16 0.044(3) 0.062(3) 0.098(4) -0.040(3) 0.024(3) -0.011(2)
O5 0.0336(15) 0.0309(14) 0.0384(14) -0.0104(11) -0.0050(12) -0.0074(12)
O6 0.063(2) 0.0570(19) 0.0273(14) -0.0126(13) 0.0137(14) -0.0237(16)
O7 0.068(2) 0.0316(16) 0.090(2) -0.0342(15) -0.0290(18) 0.0057(15)
C102 0.052(3) 0.046(2) 0.038(2) -0.0220(19) 0.004(2) -0.008(2)
C103 0.051(3) 0.056(3) 0.044(2) -0.028(2) 0.022(2) -0.013(2)
C104 0.033(2) 0.043(2) 0.066(3) -0.026(2) 0.011(2) -0.0070(19)
C105 0.030(2) 0.0281(19) 0.0264(18) -0.0097(15) 0.0012(16) -0.0014(16)
C106 0.024(2) 0.0305(19) 0.0270(19) -0.0093(15) 0.0026(16) -0.0074(16)
C107 0.035(2) 0.042(2) 0.037(2) -0.0134(18) 0.0089(18) -0.0163(19)
C108 0.047(3) 0.036(2) 0.044(2) -0.0082(18) -0.005(2) -0.0169(19)
C109 0.041(2) 0.031(2) 0.051(2) -0.0200(18) -0.012(2) -0.0032(19)
C110 0.037(2) 0.041(2) 0.045(2) -0.0202(19) 0.0055(19) -0.0053(19)
C111 0.031(2) 0.033(2) 0.039(2) -0.0108(18) 0.0070(18) -0.0092(18)
C112 0.036(2) 0.027(2) 0.0305(19) -0.0120(16) 0.0019(17) -0.0036(17)
C113 0.058(3) 0.034(2) 0.047(2) -0.016(2) 0.012(2) -0.020(2)
O8 0.111(4) 0.032(3) 0.059(3) -0.003(2) -0.024(3) -0.029(3)
C11A 0.058(3) 0.034(2) 0.047(2) -0.016(2) 0.012(2) -0.020(2)
O8A 0.047(7) 0.049(6) 0.082(8) -0.031(6) -0.002(6) -0.022(5)
C114 0.060(3) 0.037(2) 0.039(2) -0.0035(18) -0.018(2) -0.006(2)
C115 0.037(2) 0.033(2) 0.037(2) -0.0094(17) 0.0033(18) -0.0102(18)
C116 0.055(3) 0.077(3) 0.066(3) -0.039(3) -0.018(2) -0.005(3)

loop_
_atom_type_symbol
_atom_type_description
_atom_type_scat_dispersion_real
_atom_type_scat_dispersion_imag
_atom_type_scat_source
C C 0.0033 0.0016 'International Tables Vol C Tables 4.2.6.8 and 6.1.1.4'
H H 0.0000 0.0000 'International Tables Vol C Tables 4.2.6.8 and 6.1.1.4'
O O 0.0106 0.0060 'International Tables Vol C Tables 4.2.6.8 and 6.1.1.4'

loop_
_geom_angle_atom_site_label_1
_geom_angle_atom_site_label_2
_geom_angle_atom_site_label_3
_geom_angle
_geom_angle_site_symmetry_1
_geom_angle_site_symmetry_3
_geom_angle_publ_flag
C15 O1 C12 102.3(2) . . ?
C15 O2 C3 112.8(3) . . ?
C3 C2 C12 98.9(3) . . ?
C3 C4 C5 100.7(3) . . ?
C14 C5 C4 113.1(3) . . ?
C14 C5 C6 114.9(3) . . ?
C4 C5 C6 106.9(3) . . ?
C14 C5 C12 116.3(3) . . ?
C4 C5 C12 101.8(3) . . ?
C6 C5 C12 102.4(2) . . ?
C11 C6 C7 109.6(3) . . ?
C11 C6 C15 109.8(3) . . ?
C7 C6 C15 112.5(3) . . ?
C11 C6 C5 110.9(3) . . ?
C7 C6 C5 116.6(3) . . ?
C15 C6 C5 96.7(3) . . ?
C6 C7 C8 111.5(3) . . ?
C9 C8 C7 113.0(3) . . ?
O3 C9 C10 109.0(3) . . ?
O3 C9 C8 108.9(3) . . ?
C10 C9 C8 109.6(3) . . ?
O3 C9 C16 105.6(3) . . ?
C10 C9 C16 111.1(3) . . ?
C8 C9 C16 112.6(3) . . ?
C11 C10 C9 125.1(3) . . ?
C10 C11 C6 124.8(3) . . ?
O1 C12 C13 107.3(3) . . ?
O1 C12 C2 103.5(3) . . ?
C13 C12 C2 115.2(3) . . ?
O1 C12 C5 104.3(2) . . ?
C13 C12 C5 118.9(3) . . ?
C2 C12 C5 106.1(3) . . ?
O4 C13 C12 113.0(3) . . ?
O1 C15 O2 110.9(3) . . ?
O1 C15 C6 102.4(3) . . ?
O2 C15 C6 112.5(3) . . ?
O2 C3 C2 109.5(3) . . ?
O2 C3 C4 109.8(3) . . ?
C2 C3 C4 100.6(3) . . ?
C115 O5 C112 102.3(3) . . ?
C115 O6 C103 113.1(3) . . ?
C103 C102 C112 98.6(3) . . ?
O6 C103 C102 109.9(3) . . ?
O6 C103 C104 109.2(3) . . ?
C102 C103 C104 100.7(3) . . ?
C103 C104 C105 100.7(3) . . ?
C114 C105 C104 113.1(3) . . ?
C114 C105 C106 113.7(3) . . ?
C104 C105 C106 107.0(3) . . ?
C114 C105 C112 117.5(3) . . ?
C104 C105 C112 102.3(3) . . ?
C106 C105 C112 101.9(3) . . ?
C111 C106 C115 109.2(3) . . ?
C111 C106 C107 109.3(3) . . ?
C115 C106 C107 113.8(3) . . ?
C111 C106 C105 110.8(3) . . ?
C115 C106 C105 96.9(3) . . ?
C107 C106 C105 116.2(3) . . ?
C108 C107 C106 111.1(3) . . ?
C107 C108 C109 113.4(3) . . ?
O7 C109 C110 108.2(3) . . ?
O7 C109 C116 107.1(3) . . ?
C110 C109 C116 111.2(3) . . ?
O7 C109 C108 109.2(3) . . ?
C110 C109 C108 108.9(3) . . ?
C116 C109 C108 112.2(3) . . ?
C111 C110 C109 124.8(4) . . ?
C110 C111 C106 125.5(3) . . ?
O5 C112 C113 106.6(3) . . ?
O5 C112 C102 103.0(3) . . ?
C113 C112 C102 116.2(3) . . ?
O5 C112 C105 105.2(2) . . ?
C113 C112 C105 118.1(3) . . ?
C102 C112 C105 106.1(3) . . ?
O8 C113 C112 113.3(4) . . ?
O5 C115 O6 109.9(3) . . ?
O5 C115 C106 102.4(3) . . ?
O6 C115 C106 112.6(3) . . ?

loop_
_geom_bond_atom_site_label_1
_geom_bond_atom_site_label_2
_geom_bond_distance
_geom_bond_site_symmetry_2
_geom_bond_publ_flag
O1 C15 1.420(4) . ?
O1 C12 1.470(4) . ?
O2 C15 1.423(4) . ?
O2 C3 1.468(4) . ?
O3 C9 1.452(4) . ?
C2 C3 1.517(5) . ?
C2 C12 1.522(5) . ?
C4 C3 1.520(5) . ?
C4 C5 1.547(5) . ?
C5 C14 1.522(5) . ?
C5 C6 1.565(4) . ?
C5 C12 1.598(5) . ?
C6 C11 1.506(4) . ?
C6 C7 1.530(5) . ?
C6 C15 1.531(5) . ?
C7 C8 1.533(5) . ?
C8 C9 1.502(5) . ?
C9 C10 1.489(5) . ?
C9 C16 1.534(5) . ?
C10 C11 1.325(5) . ?
C12 C13 1.509(5) . ?
C13 O4 1.395(4) . ?
O5 C115 1.419(4) . ?
O5 C112 1.459(4) . ?
O6 C115 1.430(4) . ?
O6 C103 1.461(5) . ?
O7 C109 1.440(4) . ?
C102 C103 1.512(5) . ?
C102 C112 1.528(5) . ?
C103 C104 1.521(6) . ?
C104 C105 1.539(5) . ?
C105 C114 1.530(5) . ?
C105 C106 1.561(5) . ?
C105 C112 1.583(5) . ?
C106 C111 1.507(5) . ?
C106 C115 1.522(5) . ?
C106 C107 1.539(5) . ?
C107 C108 1.522(5) . ?
C108 C109 1.527(5) . ?
C109 C110 1.497(5) . ?
C109 C116 1.518(5) . ?
C110 C111 1.324(5) . ?
C112 C113 1.520(5) . ?
C113 O8 1.363(5) . ?
